data_4127497
loop_
_publ_author_name
'Yin, Jianhao'
'Li, Jiapeng'
'Wang, Gao-Xiang'
'Yin, Zhu-Bao'
'Zhang, Wen-Xiong'
'Xi, Zhenfeng'

_publ_section_title
;
 Dinitrogen Functionalization Affording Chromium Hydrazido Complex.
;
_journal_issue 10
_journal_name_full 'Journal of the American Chemical Society'
_journal_page_first 4241
_journal_page_last 4247
_journal_paper_doi 10.1021/jacs.9b00822
_journal_volume 141
_journal_year 2019
_chemical_formula_moiety 'C31 H46 Cr N4 P, C18 H36 K N2 O6'
_chemical_formula_sum 'C49 H82 Cr K N6 O6 P'
_chemical_formula_weight 973.27
_space_group_crystal_system monoclinic
_space_group_IT_number 15
_space_group_name_Hall '-I 2ya'
_space_group_name_H-M_alt 'I 1 2/a 1'
_symmetry_space_group_name_Hall '-I 2ya'
_symmetry_space_group_name_H-M 'I 1 2/a 1'
_atom_sites_solution_hydrogens geom
_audit_creation_date 2018-11-12
_audit_creation_method
;
Olex2 1.2
(compiled 2018.05.29 svn.r3508 for OlexSys, GUI svn.r5506)
;
_cell_angle_alpha 90
_cell_angle_beta 92.3180(10)
_cell_angle_gamma 90
_cell_formula_units_Z 8
_cell_length_a 20.6373(3)
_cell_length_b 17.5541(2)
_cell_length_c 28.8861(3)
_cell_measurement_reflns_used 41638
_cell_measurement_temperature 180.00(10)
_cell_measurement_theta_max 30.0380
_cell_measurement_theta_min 3.7150
_cell_volume 10456.0(2)
_computing_cell_refinement 'CrysAlisPro 1.171.39.28b (Rigaku OD, 2015)'
_computing_data_collection 'CrysAlisPro 1.171.39.28b (Rigaku OD, 2015)'
_computing_data_reduction 'CrysAlisPro 1.171.39.28b (Rigaku OD, 2015)'
_computing_molecular_graphics 'Olex2 (Dolomanov et al., 2009)'
_computing_publication_material 'Olex2 (Dolomanov et al., 2009)'
_computing_structure_refinement 'ShelXL (Sheldrick, 2015)'
_computing_structure_solution 'SHELXT 2014/5 (Sheldrick, 2014)'
_diffrn_ambient_environment N~2~
_diffrn_ambient_temperature 180.00(10)
_diffrn_detector 'CCD plate'
_diffrn_measured_fraction_theta_full 0.993
_diffrn_measured_fraction_theta_max 0.993
_diffrn_measurement_details
;
List of Runs (angles in degrees, time in seconds):

  # Type    Start    End  Width  t~exp~   \w     \q     \k     \f   Frames
--------------------------------------------------------------------------
  1  \w    -46.00  22.00   0.50    4.22    --   -9.50 -77.00-150.00  136
  2  \w     -5.00  21.00   0.50    4.22    --   -9.50 -82.00 -30.00   52
  3  \w    -34.00  43.00   0.50    4.22    --    9.60 -82.00  30.00  154
  4  \w    -31.00  52.00   0.50    4.22    --    9.60 -82.00 120.00  166
  5  \w    -33.00  28.00   0.50    4.22    --    9.60 -82.00   0.00  122
  6  \w    -32.00  45.00   0.50    4.22    --    9.60 -82.00-120.00  154
  7  \w     19.00  60.00   0.50    4.22    --    9.60  37.00 -30.00   82
  8  \w    -30.00   1.00   0.50    4.22    --    9.60  37.00 -30.00   62
  9  \w    -34.00  37.00   0.50    4.22    --    9.60 -82.00 150.00  142
;
_diffrn_measurement_device 'four-circle diffractometer'
_diffrn_measurement_device_type 'XtaLAB AFC12 (RINC): Kappa single'
_diffrn_measurement_method '\w scans'
_diffrn_orient_matrix_type 'CrysAlisPro convention (1999,Acta A55,543-557)'
_diffrn_orient_matrix_UB_11 -0.0319008000
_diffrn_orient_matrix_UB_12 0.0099713000
_diffrn_orient_matrix_UB_13 0.0059897000
_diffrn_orient_matrix_UB_21 0.0035609000
_diffrn_orient_matrix_UB_22 0.0360224000
_diffrn_orient_matrix_UB_23 -0.0107176000
_diffrn_orient_matrix_UB_31 -0.0123751000
_diffrn_orient_matrix_UB_32 -0.0153556000
_diffrn_orient_matrix_UB_33 -0.0212837000
_diffrn_radiation_monochromator graphite
_diffrn_radiation_probe x-ray
_diffrn_radiation_type MoK\a
_diffrn_radiation_wavelength 0.71073
_diffrn_reflns_av_R_equivalents 0.0246
_diffrn_reflns_av_unetI/netI 0.0158
_diffrn_reflns_Laue_measured_fraction_full 0.993
_diffrn_reflns_Laue_measured_fraction_max 0.993
_diffrn_reflns_limit_h_max 25
_diffrn_reflns_limit_h_min -26
_diffrn_reflns_limit_k_max 22
_diffrn_reflns_limit_k_min -22
_diffrn_reflns_limit_l_max 36
_diffrn_reflns_limit_l_min -37
_diffrn_reflns_number 75441
_diffrn_reflns_point_group_measured_fraction_full 0.993
_diffrn_reflns_point_group_measured_fraction_max 0.993
_diffrn_reflns_theta_full 26.000
_diffrn_reflns_theta_max 27.484
_diffrn_reflns_theta_min 3.531
_diffrn_source 'fine-focus sealed X-ray tube'
_diffrn_source_type 'Enhance (Mo) X-ray Source'
_exptl_absorpt_coefficient_mu 0.380
_exptl_absorpt_correction_T_max 1.00000
_exptl_absorpt_correction_T_min 0.75551
_exptl_absorpt_correction_type multi-scan
_exptl_absorpt_process_details
;
CrysAlisPro 1.171.39.28b (Rigaku Oxford Diffraction, 2015)
Empirical absorption correction using spherical harmonics,
 implemented in SCALE3 ABSPACK scaling algorithm.
;
_exptl_crystal_colour 'metallic reddish red'
_exptl_crystal_colour_lustre metallic
_exptl_crystal_colour_modifier reddish
_exptl_crystal_colour_primary red
_exptl_crystal_density_diffrn 1.237
_exptl_crystal_description block
_exptl_crystal_F_000 4192
_exptl_crystal_size_max 0.1
_exptl_crystal_size_mid 0.05
_exptl_crystal_size_min 0.04
_refine_diff_density_max 0.862
_refine_diff_density_min -0.433
_refine_diff_density_rms 0.042
_refine_ls_extinction_method none
_refine_ls_goodness_of_fit_ref 1.036
_refine_ls_hydrogen_treatment constr
_refine_ls_matrix_type full
_refine_ls_number_parameters 581
_refine_ls_number_reflns 11921
_refine_ls_number_restraints 0
_refine_ls_restrained_S_all 1.036
_refine_ls_R_factor_all 0.0359
_refine_ls_R_factor_gt 0.0321
_refine_ls_shift/su_max 0.002
_refine_ls_shift/su_mean 0.000
_refine_ls_structure_factor_coef Fsqd
_refine_ls_weighting_details 'w=1/[\s^2^(Fo^2^)+(0.0431P)^2^+8.7399P] where P=(Fo^2^+2Fc^2^)/3'
_refine_ls_weighting_scheme calc
_refine_ls_wR_factor_gt 0.0846
_refine_ls_wR_factor_ref 0.0868
_reflns_Friedel_coverage 0.000
_reflns_number_gt 10726
_reflns_number_total 11921
_reflns_threshold_expression 'I > 2\s(I)'
_cod_data_source_file ja9b00822_si_002.cif
_cod_data_source_block 4a
_cod_database_code 4127497
_shelx_shelxl_version_number 2017/1
_chemical_oxdiff_formula 'C H P Cr N K'
_shelx_space_group_comment
;
The symmetry employed for this shelxl refinement is uniquely defined
by the following loop, which should always be used as a source of
symmetry information in preference to the above space-group names.
They are only intended as comments.
;
_shelx_estimated_absorpt_t_max 0.985
_shelx_estimated_absorpt_t_min 0.963
_reflns_odcompleteness_completeness 99.69
_reflns_odcompleteness_iscentric 1
_reflns_odcompleteness_theta 27.42
_olex2_refinement_description
;
1. Fixed Uiso
 At 1.2 times of:
  All C(H) groups, All C(H,H) groups
 At 1.5 times of:
  All C(H,H,H) groups
2.a Ternary CH refined with riding coordinates:
 C20(H20), C26(H26)
2.b Secondary CH2 refined with riding coordinates:
 C6(H6A,H6B), C8(H8A,H8B), C10(H10A,H10B), C12(H12A,H12B), C21(H21A,H21B),
 C22(H22A,H22B), C23(H23A,H23B), C24(H24A,H24B), C25(H25A,H25B), C27(H27A,H27B),
  C28(H28A,H28B), C29(H29A,H29B), C30(H30A,H30B), C31(H31A,H31B), C32(H32A,
 H32B), C33(H33A,H33B), C34(H34A,H34B), C35(H35A,H35B), C36(H36A,H36B),
 C37(H37A,H37B), C38(H38A,H38B), C39(H39A,H39B), C40(H40A,H40B), C41(H41A,H41B),
  C42(H42A,H42B), C43(H43A,H43B), C44(H44A,H44B), C45(H45A,H45B), C46(H46A,
 H46B), C47(H47A,H47B), C48(H48A,H48B), C49(H49A,H49B)
2.c Aromatic/amide H refined with riding coordinates:
 C15(H15), C16(H16), C17(H17), C18(H18)
2.d Idealised Me refined as rotating group:
 C7(H7A,H7B,H7C), C9(H9A,H9B,H9C), C11(H11A,H11B,H11C), C13(H13A,H13B,H13C)
;
_olex2_submission_special_instructions 'No special instructions were received'
_oxdiff_exptl_absorpt_empirical_details
;
Empirical correction (ABSPACK) includes:
- Absorption correction using spherical harmonics
- Frame scaling
;
_oxdiff_exptl_absorpt_empirical_full_max 1.533
_oxdiff_exptl_absorpt_empirical_full_min 0.451

loop_
_space_group_symop_operation_xyz
'x, y, z'
'-x+1/2, y, -z'
'x+1/2, y+1/2, z+1/2'
'-x+1, y+1/2, -z+1/2'
'-x, -y, -z'
'x-1/2, -y, z'
'-x+1/2, -y+1/2, -z+1/2'
'x, -y+1/2, z+1/2'

loop_
_atom_site_label
_atom_site_type_symbol
_atom_site_fract_x
_atom_site_fract_y
_atom_site_fract_z
_atom_site_U_iso_or_equiv
_atom_site_adp_type
_atom_site_occupancy
_atom_site_site_symmetry_order
_atom_site_calc_flag
_atom_site_refinement_flags_posn
Cr1 Cr 0.56959(2) 0.75988(2) 0.62377(2) 0.01558(5) Uani 1 1 d .
P1 P 0.49394(2) 0.74489(2) 0.56519(2) 0.01812(7) Uani 1 1 d .
N1 N 0.53043(5) 0.83948(6) 0.65283(4) 0.0220(2) Uani 1 1 d .
N2 N 0.50980(6) 0.89135(7) 0.67115(4) 0.0353(3) Uani 1 1 d .
N3 N 0.53497(5) 0.68805(6) 0.66105(3) 0.0217(2) Uani 1 1 d .
N4 N 0.51661(6) 0.64117(7) 0.68455(4) 0.0332(3) Uani 1 1 d .
C1 C 0.63504(6) 0.75388(7) 0.56708(4) 0.0192(2) Uani 1 1 d .
C2 C 0.64549(6) 0.82517(7) 0.59005(4) 0.0220(2) Uani 1 1 d .
C3 C 0.66653(6) 0.80817(7) 0.63692(4) 0.0226(2) Uani 1 1 d .
C4 C 0.67012(6) 0.72756(7) 0.64217(4) 0.0211(2) Uani 1 1 d .
C5 C 0.65144(5) 0.69323(7) 0.59849(4) 0.0190(2) Uani 1 1 d .
C6 C 0.65530(6) 0.61050(7) 0.58576(4) 0.0246(2) Uani 1 1 d .
H6A H 0.619971 0.598484 0.563810 0.030 Uiso 1 1 calc R
H6B H 0.649717 0.579962 0.613304 0.030 Uiso 1 1 calc R
C7 C 0.71945(7) 0.58888(8) 0.56458(5) 0.0339(3) Uani 1 1 d .
H7A H 0.725061 0.618364 0.537044 0.051 Uiso 1 1 calc GR
H7B H 0.718981 0.535673 0.556901 0.051 Uiso 1 1 calc GR
H7C H 0.754592 0.599031 0.586507 0.051 Uiso 1 1 calc GR
C8 C 0.69195(6) 0.68582(9) 0.68553(4) 0.0295(3) Uani 1 1 d .
H8A H 0.664287 0.641729 0.689175 0.035 Uiso 1 1 calc R
H8B H 0.686309 0.718951 0.711938 0.035 Uiso 1 1 calc R
C9 C 0.76242(7) 0.65938(10) 0.68589(5) 0.0408(4) Uani 1 1 d .
H9A H 0.767474 0.622118 0.661985 0.061 Uiso 1 1 calc GR
H9B H 0.774058 0.637226 0.715457 0.061 Uiso 1 1 calc GR
H9C H 0.790068 0.702180 0.680471 0.061 Uiso 1 1 calc GR
C10 C 0.68316(7) 0.86662(9) 0.67352(5) 0.0350(3) Uani 1 1 d .
H10A H 0.665887 0.849933 0.702560 0.042 Uiso 1 1 calc R
H10B H 0.661980 0.914189 0.664958 0.042 Uiso 1 1 calc R
C11 C 0.75564(8) 0.88125(12) 0.68103(6) 0.0503(4) Uani 1 1 d .
H11A H 0.774119 0.892858 0.651886 0.075 Uiso 1 1 calc GR
H11B H 0.776160 0.836671 0.694103 0.075 Uiso 1 1 calc GR
H11C H 0.762267 0.923450 0.701824 0.075 Uiso 1 1 calc GR
C12 C 0.64101(6) 0.90237(8) 0.56766(5) 0.0311(3) Uani 1 1 d .
H12A H 0.618978 0.936877 0.588014 0.037 Uiso 1 1 calc R
H12B H 0.615019 0.898412 0.539028 0.037 Uiso 1 1 calc R
C13 C 0.70690(8) 0.93580(10) 0.55713(7) 0.0468(4) Uani 1 1 d .
H13A H 0.700912 0.982108 0.539800 0.070 Uiso 1 1 calc GR
H13B H 0.730630 0.899938 0.539308 0.070 Uiso 1 1 calc GR
H13C H 0.730693 0.946438 0.585644 0.070 Uiso 1 1 calc GR
C14 C 0.60753(6) 0.74407(7) 0.51898(4) 0.0221(2) Uani 1 1 d .
C15 C 0.64722(7) 0.74204(9) 0.48084(5) 0.0326(3) Uani 1 1 d .
H15 H 0.691960 0.745887 0.485468 0.039 Uiso 1 1 calc R
C16 C 0.62051(8) 0.73432(10) 0.43610(5) 0.0400(4) Uani 1 1 d .
H16 H 0.647370 0.732485 0.411031 0.048 Uiso 1 1 calc R
C17 C 0.55403(8) 0.72940(10) 0.42893(5) 0.0385(3) Uani 1 1 d .
H17 H 0.536147 0.724099 0.399031 0.046 Uiso 1 1 calc R
C18 C 0.51384(7) 0.73236(9) 0.46639(5) 0.0316(3) Uani 1 1 d .
H18 H 0.469103 0.730157 0.461250 0.038 Uiso 1 1 calc R
C19 C 0.53989(6) 0.73862(7) 0.51177(4) 0.0225(2) Uani 1 1 d .
C20 C 0.43401(6) 0.82176(7) 0.54909(4) 0.0233(2) Uani 1 1 d .
H20 H 0.412232 0.808634 0.519380 0.028 Uiso 1 1 calc R
C21 C 0.47107(6) 0.89697(8) 0.54349(5) 0.0288(3) Uani 1 1 d .
H21A H 0.497938 0.906110 0.571265 0.035 Uiso 1 1 calc R
H21B H 0.499522 0.892169 0.517732 0.035 Uiso 1 1 calc R
C22 C 0.42624(7) 0.96539(9) 0.53495(6) 0.0369(3) Uani 1 1 d .
H22A H 0.451945 1.011615 0.534353 0.044 Uiso 1 1 calc R
H22B H 0.403699 0.959976 0.505004 0.044 Uiso 1 1 calc R
C23 C 0.37675(7) 0.97193(9) 0.57258(6) 0.0400(3) Uani 1 1 d .
H23A H 0.347546 1.014025 0.565507 0.048 Uiso 1 1 calc R
H23B H 0.398957 0.982212 0.602154 0.048 Uiso 1 1 calc R
C24 C 0.33796(7) 0.89823(9) 0.57573(5) 0.0349(3) Uani 1 1 d .
H24A H 0.313656 0.889790 0.546735 0.042 Uiso 1 1 calc R
H24B H 0.307227 0.902865 0.600106 0.042 Uiso 1 1 calc R
C25 C 0.38258(6) 0.83001(8) 0.58590(5) 0.0270(3) Uani 1 1 d .
H25A H 0.356782 0.783869 0.586625 0.032 Uiso 1 1 calc R
H25B H 0.404030 0.836438 0.616146 0.032 Uiso 1 1 calc R
C26 C 0.44090(6) 0.65778(7) 0.56513(4) 0.0222(2) Uani 1 1 d .
H26 H 0.418201 0.659440 0.594266 0.027 Uiso 1 1 calc R
C27 C 0.38788(7) 0.64879(9) 0.52664(5) 0.0322(3) Uani 1 1 d .
H27A H 0.359910 0.693216 0.526342 0.039 Uiso 1 1 calc R
H27B H 0.407902 0.645957 0.496885 0.039 Uiso 1 1 calc R
C28 C 0.34697(7) 0.57718(9) 0.53354(6) 0.0392(3) Uani 1 1 d .
H28A H 0.324056 0.581866 0.562069 0.047 Uiso 1 1 calc R
H28B H 0.314960 0.572645 0.508161 0.047 Uiso 1 1 calc R
C29 C 0.38876(8) 0.50598(9) 0.53566(7) 0.0449(4) Uani 1 1 d .
H29A H 0.408382 0.498302 0.506063 0.054 Uiso 1 1 calc R
H29B H 0.361970 0.461992 0.541769 0.054 Uiso 1 1 calc R
C30 C 0.44182(8) 0.51360(9) 0.57382(6) 0.0428(4) Uani 1 1 d .
H30A H 0.469745 0.469167 0.573466 0.051 Uiso 1 1 calc R
H30B H 0.422081 0.515509 0.603710 0.051 Uiso 1 1 calc R
C31 C 0.48266(6) 0.58542(8) 0.56750(5) 0.0297(3) Uani 1 1 d .
H31A H 0.506112 0.580884 0.539198 0.036 Uiso 1 1 calc R
H31B H 0.514252 0.589698 0.593152 0.036 Uiso 1 1 calc R
K1 K 0.40402(2) 0.73700(2) 0.30727(2) 0.02405(7) Uani 1 1 d .
O1 O 0.54512(6) 0.77512(6) 0.31917(4) 0.0423(3) Uani 1 1 d .
O2 O 0.49847(4) 0.63268(5) 0.29998(4) 0.0319(2) Uani 1 1 d .
O3 O 0.35097(5) 0.84799(6) 0.24423(4) 0.0352(2) Uani 1 1 d .
O4 O 0.34502(5) 0.69216(6) 0.22379(4) 0.0368(2) Uani 1 1 d .
O5 O 0.37429(5) 0.80437(6) 0.39154(4) 0.0374(2) Uani 1 1 d .
O6 O 0.31020(5) 0.66798(6) 0.36555(3) 0.0307(2) Uani 1 1 d .
N5 N 0.44316(6) 0.89290(7) 0.32176(4) 0.0331(3) Uani 1 1 d .
N6 N 0.36980(5) 0.57799(6) 0.29334(4) 0.0291(2) Uani 1 1 d .
C32 C 0.39603(8) 0.94200(9) 0.29620(7) 0.0438(4) Uani 1 1 d .
H32A H 0.411975 0.993975 0.297215 0.053 Uiso 1 1 calc R
H32B H 0.355437 0.940981 0.311988 0.053 Uiso 1 1 calc R
C33 C 0.38282(8) 0.92002(9) 0.24642(6) 0.0426(4) Uani 1 1 d .
H33A H 0.355708 0.958309 0.231083 0.051 Uiso 1 1 calc R
H33B H 0.423317 0.917169 0.230585 0.051 Uiso 1 1 calc R
C34 C 0.34815(7) 0.81921(10) 0.19792(5) 0.0393(3) Uani 1 1 d .
H34A H 0.391684 0.810026 0.187753 0.047 Uiso 1 1 calc R
H34B H 0.327548 0.856309 0.177251 0.047 Uiso 1 1 calc R
C35 C 0.31051(8) 0.74705(10) 0.19646(5) 0.0377(3) Uani 1 1 d .
H35A H 0.267907 0.755300 0.208555 0.045 Uiso 1 1 calc R
H35B H 0.305034 0.729215 0.164758 0.045 Uiso 1 1 calc R
C36 C 0.32096(8) 0.61718(10) 0.21693(6) 0.0418(4) Uani 1 1 d .
H36A H 0.319747 0.604613 0.184209 0.050 Uiso 1 1 calc R
H36B H 0.277276 0.613417 0.227912 0.050 Uiso 1 1 calc R
C37 C 0.36520(8) 0.56286(9) 0.24345(6) 0.0391(3) Uani 1 1 d .
H37A H 0.349537 0.511295 0.238463 0.047 Uiso 1 1 calc R
H37B H 0.408224 0.566041 0.231251 0.047 Uiso 1 1 calc R
C38 C 0.44333(10) 0.90872(11) 0.37169(6) 0.0509(4) Uani 1 1 d .
H38A H 0.449593 0.962979 0.376390 0.061 Uiso 1 1 calc R
H38B H 0.480041 0.882778 0.386609 0.061 Uiso 1 1 calc R
C39 C 0.38262(11) 0.88487(10) 0.39514(7) 0.0554(5) Uani 1 1 d .
H39A H 0.385691 0.899549 0.427524 0.067 Uiso 1 1 calc R
H39B H 0.345372 0.910460 0.380687 0.067 Uiso 1 1 calc R
C40 C 0.31712(8) 0.77999(11) 0.41251(5) 0.0430(4) Uani 1 1 d .
H40A H 0.279469 0.800909 0.395814 0.052 Uiso 1 1 calc R
H40B H 0.317041 0.798199 0.444210 0.052 Uiso 1 1 calc R
C41 C 0.31388(9) 0.69522(11) 0.41193(5) 0.0449(4) Uani 1 1 d .
H41A H 0.352108 0.674425 0.427984 0.054 Uiso 1 1 calc R
H41B H 0.276073 0.678398 0.428003 0.054 Uiso 1 1 calc R
C42 C 0.30433(8) 0.58737(9) 0.36385(6) 0.0401(3) Uani 1 1 d .
H42A H 0.263180 0.572157 0.376057 0.048 Uiso 1 1 calc R
H42B H 0.338797 0.564311 0.382901 0.048 Uiso 1 1 calc R
C43 C 0.30823(7) 0.56004(8) 0.31471(6) 0.0382(3) Uani 1 1 d .
H43A H 0.302015 0.505268 0.314104 0.046 Uiso 1 1 calc R
H43B H 0.273047 0.582800 0.296211 0.046 Uiso 1 1 calc R
C44 C 0.50848(7) 0.90641(9) 0.30388(6) 0.0374(3) Uani 1 1 d .
H44A H 0.521158 0.958492 0.310886 0.045 Uiso 1 1 calc R
H44B H 0.506003 0.901050 0.270435 0.045 Uiso 1 1 calc R
C45 C 0.56031(8) 0.85376(9) 0.32329(6) 0.0438(4) Uani 1 1 d .
H45A H 0.600091 0.863457 0.307507 0.053 Uiso 1 1 calc R
H45B H 0.568365 0.865687 0.355802 0.053 Uiso 1 1 calc R
C46 C 0.56111(8) 0.73903(10) 0.27802(6) 0.0422(4) Uani 1 1 d .
H46A H 0.603811 0.755256 0.269201 0.051 Uiso 1 1 calc R
H46B H 0.530071 0.752994 0.253359 0.051 Uiso 1 1 calc R
C47 C 0.56050(7) 0.65524(9) 0.28478(6) 0.0362(3) Uani 1 1 d .
H47A H 0.569329 0.629838 0.255887 0.043 Uiso 1 1 calc R
H47B H 0.593910 0.640783 0.307689 0.043 Uiso 1 1 calc R
C48 C 0.48925(7) 0.55296(8) 0.29809(6) 0.0366(3) Uani 1 1 d .
H48A H 0.522722 0.527635 0.316942 0.044 Uiso 1 1 calc R
H48B H 0.492054 0.535262 0.266425 0.044 Uiso 1 1 calc R
C49 C 0.42320(7) 0.53429(8) 0.31592(6) 0.0404(4) Uani 1 1 d .
H49A H 0.414865 0.480378 0.311315 0.048 Uiso 1 1 calc R
H49B H 0.423741 0.544111 0.348980 0.048 Uiso 1 1 calc R

loop_
_atom_site_aniso_label
_atom_site_aniso_U_11
_atom_site_aniso_U_22
_atom_site_aniso_U_33
_atom_site_aniso_U_23
_atom_site_aniso_U_13
_atom_site_aniso_U_12
Cr1 0.01408(9) 0.01703(9) 0.01559(9) -0.00017(6) 0.00012(7) -0.00038(6)
P1 0.01554(14) 0.02266(15) 0.01609(14) 0.00171(10) -0.00044(10) -0.00066(11)
N1 0.0202(5) 0.0225(5) 0.0232(5) -0.0011(4) 0.0004(4) -0.0022(4)
N2 0.0361(6) 0.0297(6) 0.0401(7) -0.0112(5) 0.0022(5) 0.0044(5)
N3 0.0212(5) 0.0232(5) 0.0206(5) -0.0003(4) 0.0004(4) 0.0033(4)
N4 0.0363(6) 0.0305(6) 0.0333(6) 0.0076(5) 0.0078(5) -0.0011(5)
C1 0.0146(5) 0.0232(6) 0.0201(5) 0.0018(4) 0.0027(4) 0.0000(4)
C2 0.0158(5) 0.0226(6) 0.0278(6) 0.0012(5) 0.0034(4) -0.0019(4)
C3 0.0154(5) 0.0262(6) 0.0262(6) -0.0040(5) 0.0003(4) -0.0027(4)
C4 0.0146(5) 0.0276(6) 0.0210(6) -0.0001(5) -0.0004(4) 0.0016(4)
C5 0.0149(5) 0.0223(6) 0.0199(5) 0.0007(4) 0.0020(4) 0.0014(4)
C6 0.0238(6) 0.0224(6) 0.0279(6) -0.0003(5) 0.0045(5) 0.0019(5)
C7 0.0311(7) 0.0323(7) 0.0391(7) -0.0048(6) 0.0095(6) 0.0069(6)
C8 0.0238(6) 0.0425(8) 0.0219(6) 0.0045(5) -0.0013(5) 0.0062(5)
C9 0.0263(7) 0.0597(10) 0.0358(8) 0.0098(7) -0.0061(6) 0.0108(7)
C10 0.0273(7) 0.0388(8) 0.0389(7) -0.0149(6) -0.0009(6) -0.0058(6)
C11 0.0368(8) 0.0636(11) 0.0498(10) -0.0126(8) -0.0063(7) -0.0240(8)
C12 0.0245(6) 0.0226(6) 0.0465(8) 0.0069(6) 0.0047(6) -0.0017(5)
C13 0.0342(8) 0.0428(9) 0.0639(11) 0.0213(8) 0.0100(7) -0.0087(7)
C14 0.0228(6) 0.0246(6) 0.0189(6) 0.0032(4) 0.0020(5) 0.0019(4)
C15 0.0251(7) 0.0489(9) 0.0241(6) 0.0054(6) 0.0058(5) 0.0051(6)
C16 0.0402(8) 0.0603(10) 0.0203(6) 0.0033(6) 0.0099(6) 0.0075(7)
C17 0.0438(9) 0.0554(10) 0.0163(6) 0.0027(6) -0.0008(6) 0.0017(7)
C18 0.0290(7) 0.0458(8) 0.0197(6) 0.0032(5) -0.0027(5) -0.0024(6)
C19 0.0227(6) 0.0272(6) 0.0175(5) 0.0025(4) 0.0011(4) -0.0003(5)
C20 0.0185(5) 0.0284(6) 0.0229(6) 0.0056(5) -0.0012(4) 0.0021(5)
C21 0.0236(6) 0.0295(7) 0.0335(7) 0.0112(5) 0.0043(5) 0.0022(5)
C22 0.0350(7) 0.0318(7) 0.0440(8) 0.0145(6) 0.0025(6) 0.0061(6)
C23 0.0336(7) 0.0323(7) 0.0542(9) 0.0050(7) 0.0050(7) 0.0093(6)
C24 0.0229(6) 0.0399(8) 0.0420(8) 0.0047(6) 0.0033(6) 0.0066(6)
C25 0.0195(6) 0.0314(7) 0.0302(6) 0.0047(5) 0.0024(5) 0.0004(5)
C26 0.0193(5) 0.0262(6) 0.0210(5) -0.0009(5) 0.0000(4) -0.0036(5)
C27 0.0257(6) 0.0382(8) 0.0319(7) -0.0009(6) -0.0079(5) -0.0062(6)
C28 0.0256(7) 0.0459(9) 0.0455(8) -0.0073(7) -0.0051(6) -0.0115(6)
C29 0.0366(8) 0.0366(8) 0.0612(10) -0.0140(7) -0.0024(7) -0.0134(6)
C30 0.0389(8) 0.0271(7) 0.0615(10) -0.0004(7) -0.0083(7) -0.0056(6)
C31 0.0242(6) 0.0266(6) 0.0377(7) -0.0044(5) -0.0037(5) -0.0021(5)
K1 0.02397(13) 0.01992(13) 0.02827(14) -0.00164(10) 0.00120(10) 0.00130(9)
O1 0.0473(6) 0.0307(5) 0.0505(7) -0.0025(5) 0.0187(5) -0.0028(5)
O2 0.0236(4) 0.0267(5) 0.0462(6) -0.0056(4) 0.0099(4) 0.0017(4)
O3 0.0333(5) 0.0323(5) 0.0403(6) 0.0079(4) 0.0034(4) -0.0015(4)
O4 0.0357(5) 0.0393(6) 0.0344(5) -0.0035(4) -0.0097(4) 0.0030(4)
O5 0.0377(6) 0.0399(6) 0.0354(5) -0.0099(4) 0.0100(4) -0.0028(4)
O6 0.0322(5) 0.0334(5) 0.0266(5) 0.0052(4) 0.0027(4) 0.0024(4)
N5 0.0332(6) 0.0265(6) 0.0401(7) -0.0065(5) 0.0077(5) -0.0043(5)
N6 0.0239(5) 0.0208(5) 0.0430(7) -0.0010(5) 0.0039(5) -0.0005(4)
C32 0.0373(8) 0.0230(7) 0.0719(11) -0.0043(7) 0.0109(8) 0.0004(6)
C33 0.0360(8) 0.0303(7) 0.0616(10) 0.0154(7) 0.0032(7) 0.0008(6)
C34 0.0309(7) 0.0555(10) 0.0318(7) 0.0144(7) 0.0034(6) 0.0085(7)
C35 0.0310(7) 0.0562(10) 0.0255(7) 0.0008(6) -0.0035(6) 0.0085(6)
C36 0.0383(8) 0.0487(9) 0.0379(8) -0.0136(7) -0.0044(6) -0.0069(7)
C37 0.0374(8) 0.0316(7) 0.0485(9) -0.0162(6) 0.0042(7) -0.0033(6)
C38 0.0645(11) 0.0428(9) 0.0464(9) -0.0185(7) 0.0122(8) -0.0191(8)
C39 0.0762(13) 0.0425(9) 0.0495(10) -0.0211(8) 0.0261(9) -0.0072(9)
C40 0.0370(8) 0.0630(11) 0.0297(7) -0.0149(7) 0.0085(6) -0.0031(7)
C41 0.0448(9) 0.0663(11) 0.0241(7) 0.0057(7) 0.0058(6) -0.0129(8)
C42 0.0360(8) 0.0346(8) 0.0506(9) 0.0157(7) 0.0120(7) 0.0004(6)
C43 0.0295(7) 0.0247(7) 0.0610(10) 0.0011(6) 0.0093(7) -0.0054(5)
C44 0.0356(8) 0.0307(7) 0.0462(8) -0.0008(6) 0.0067(6) -0.0083(6)
C45 0.0395(8) 0.0362(8) 0.0559(10) -0.0011(7) 0.0036(7) -0.0070(7)
C46 0.0383(8) 0.0522(10) 0.0368(8) 0.0014(7) 0.0120(7) -0.0069(7)
C47 0.0228(6) 0.0416(8) 0.0447(8) -0.0094(6) 0.0096(6) 0.0019(6)
C48 0.0283(7) 0.0258(7) 0.0557(9) -0.0021(6) 0.0025(6) 0.0082(5)
C49 0.0337(7) 0.0238(7) 0.0640(10) 0.0096(7) 0.0052(7) 0.0045(6)

loop_
_atom_type_symbol
_atom_type_description
_atom_type_scat_dispersion_real
_atom_type_scat_dispersion_imag
_atom_type_scat_source
C C 0.0033 0.0016 'International Tables Vol C Tables 4.2.6.8 and 6.1.1.4'
H H 0.0000 0.0000 'International Tables Vol C Tables 4.2.6.8 and 6.1.1.4'
Cr Cr 0.3209 0.6236 'International Tables Vol C Tables 4.2.6.8 and 6.1.1.4'
K K 0.2009 0.2494 'International Tables Vol C Tables 4.2.6.8 and 6.1.1.4'
N N 0.0061 0.0033 'International Tables Vol C Tables 4.2.6.8 and 6.1.1.4'
O O 0.0106 0.0060 'International Tables Vol C Tables 4.2.6.8 and 6.1.1.4'
P P 0.1023 0.0942 'International Tables Vol C Tables 4.2.6.8 and 6.1.1.4'

loop_
_geom_angle_atom_site_label_1
_geom_angle_atom_site_label_2
_geom_angle_atom_site_label_3
_geom_angle
N1 Cr1 P1 97.29(3)
N1 Cr1 C1 133.04(5)
N1 Cr1 C2 98.08(5)
N1 Cr1 C3 92.41(5)
N1 Cr1 C4 121.04(5)
N1 Cr1 C5 156.06(5)
N3 Cr1 P1 94.93(3)
N3 Cr1 N1 93.79(5)
N3 Cr1 C1 133.16(4)
N3 Cr1 C2 157.70(5)
N3 Cr1 C3 122.82(5)
N3 Cr1 C4 93.86(5)
N3 Cr1 C5 98.77(4)
C1 Cr1 P1 82.07(3)
C1 Cr1 C2 38.19(4)
C1 Cr1 C3 63.73(4)
C1 Cr1 C4 63.81(4)
C1 Cr1 C5 38.21(4)
C2 Cr1 P1 102.17(3)
C2 Cr1 C5 63.95(4)
C3 Cr1 P1 140.29(3)
C3 Cr1 C2 38.19(5)
C3 Cr1 C4 37.90(5)
C3 Cr1 C5 63.66(4)
C4 Cr1 P1 139.91(3)
C4 Cr1 C2 63.84(5)
C4 Cr1 C5 38.13(4)
C5 Cr1 P1 101.81(3)
C19 P1 Cr1 105.59(4)
C19 P1 C20 101.03(5)
C19 P1 C26 105.63(6)
C20 P1 Cr1 121.86(4)
C20 P1 C26 101.93(6)
C26 P1 Cr1 118.53(4)
N2 N1 Cr1 175.62(10)
N4 N3 Cr1 176.17(10)
C2 C1 Cr1 72.15(7)
C2 C1 C5 109.27(10)
C2 C1 C14 125.39(11)
C5 C1 Cr1 72.28(6)
C5 C1 C14 125.24(11)
C14 C1 Cr1 119.00(8)
C1 C2 Cr1 69.66(7)
C1 C2 C3 106.86(10)
C1 C2 C12 125.78(11)
C3 C2 Cr1 70.60(7)
C3 C2 C12 127.15(12)
C12 C2 Cr1 128.89(9)
C2 C3 Cr1 71.21(6)
C2 C3 C10 124.96(12)
C4 C3 Cr1 71.19(7)
C4 C3 C2 108.61(10)
C4 C3 C10 126.43(12)
C10 C3 Cr1 124.54(9)
C3 C4 Cr1 70.91(6)
C3 C4 C5 108.19(10)
C3 C4 C8 125.80(11)
C5 C4 Cr1 71.24(6)
C5 C4 C8 125.98(11)
C8 C4 Cr1 125.16(8)
C1 C5 Cr1 69.51(6)
C1 C5 C4 107.03(10)
C1 C5 C6 125.33(11)
C4 C5 Cr1 70.63(6)
C4 C5 C6 127.29(11)
C6 C5 Cr1 130.09(8)
C5 C6 H6A 108.9
C5 C6 H6B 108.9
C5 C6 C7 113.18(11)
H6A C6 H6B 107.8
C7 C6 H6A 108.9
C7 C6 H6B 108.9
C6 C7 H7A 109.5
C6 C7 H7B 109.5
C6 C7 H7C 109.5
H7A C7 H7B 109.5
H7A C7 H7C 109.5
H7B C7 H7C 109.5
C4 C8 H8A 108.7
C4 C8 H8B 108.7
C4 C8 C9 114.02(11)
H8A C8 H8B 107.6
C9 C8 H8A 108.7
C9 C8 H8B 108.7
C8 C9 H9A 109.5
C8 C9 H9B 109.5
C8 C9 H9C 109.5
H9A C9 H9B 109.5
H9A C9 H9C 109.5
H9B C9 H9C 109.5
C3 C10 H10A 108.7
C3 C10 H10B 108.7
C3 C10 C11 114.21(12)
H10A C10 H10B 107.6
C11 C10 H10A 108.7
C11 C10 H10B 108.7
C10 C11 H11A 109.5
C10 C11 H11B 109.5
C10 C11 H11C 109.5
H11A C11 H11B 109.5
H11A C11 H11C 109.5
H11B C11 H11C 109.5
C2 C12 H12A 108.9
C2 C12 H12B 108.9
C2 C12 C13 113.18(12)
H12A C12 H12B 107.8
C13 C12 H12A 108.9
C13 C12 H12B 108.9
C12 C13 H13A 109.5
C12 C13 H13B 109.5
C12 C13 H13C 109.5
H13A C13 H13B 109.5
H13A C13 H13C 109.5
H13B C13 H13C 109.5
C15 C14 C1 121.61(12)
C15 C14 C19 119.39(12)
C19 C14 C1 118.99(11)
C14 C15 H15 119.6
C16 C15 C14 120.75(14)
C16 C15 H15 119.6
C15 C16 H16 120.0
C17 C16 C15 119.93(13)
C17 C16 H16 120.0
C16 C17 H17 120.0
C16 C17 C18 120.05(13)
C18 C17 H17 120.0
C17 C18 H18 119.6
C17 C18 C19 120.84(13)
C19 C18 H18 119.6
C14 C19 P1 114.35(9)
C18 C19 P1 126.58(10)
C18 C19 C14 119.02(12)
P1 C20 H20 108.8
C21 C20 P1 108.54(8)
C21 C20 H20 108.8
C21 C20 C25 110.59(11)
C25 C20 P1 111.25(8)
C25 C20 H20 108.8
C20 C21 H21A 109.0
C20 C21 H21B 109.0
H21A C21 H21B 107.8
C22 C21 C20 113.01(11)
C22 C21 H21A 109.0
C22 C21 H21B 109.0
C21 C22 H22A 109.4
C21 C22 H22B 109.4
H22A C22 H22B 108.0
C23 C22 C21 111.22(12)
C23 C22 H22A 109.4
C23 C22 H22B 109.4
C22 C23 H23A 109.6
C22 C23 H23B 109.6
C22 C23 C24 110.28(13)
H23A C23 H23B 108.1
C24 C23 H23A 109.6
C24 C23 H23B 109.6
C23 C24 H24A 109.4
C23 C24 H24B 109.4
C23 C24 C25 111.19(11)
H24A C24 H24B 108.0
C25 C24 H24A 109.4
C25 C24 H24B 109.4
C20 C25 H25A 109.3
C20 C25 H25B 109.3
C24 C25 C20 111.54(11)
C24 C25 H25A 109.3
C24 C25 H25B 109.3
H25A C25 H25B 108.0
P1 C26 H26 105.9
C27 C26 P1 118.80(9)
C27 C26 H26 105.9
C31 C26 P1 110.31(8)
C31 C26 H26 105.9
C31 C26 C27 109.24(11)
C26 C27 H27A 109.3
C26 C27 H27B 109.3
H27A C27 H27B 107.9
C28 C27 C26 111.74(12)
C28 C27 H27A 109.3
C28 C27 H27B 109.3
C27 C28 H28A 109.3
C27 C28 H28B 109.3
H28A C28 H28B 108.0
C29 C28 C27 111.44(12)
C29 C28 H28A 109.3
C29 C28 H28B 109.3
C28 C29 H29A 109.6
C28 C29 H29B 109.6
C28 C29 C30 110.26(13)
H29A C29 H29B 108.1
C30 C29 H29A 109.6
C30 C29 H29B 109.6
C29 C30 H30A 109.3
C29 C30 H30B 109.3
C29 C30 C31 111.58(14)
H30A C30 H30B 108.0
C31 C30 H30A 109.3
C31 C30 H30B 109.3
C26 C31 H31A 109.2
C26 C31 H31B 109.2
C30 C31 C26 112.08(11)
C30 C31 H31A 109.2
C30 C31 H31B 109.2
H31A C31 H31B 107.9
O2 K1 O1 57.08(3)
O2 K1 O3 132.49(3)
O2 K1 O4 91.88(3)
O2 K1 O5 122.78(3)
O2 K1 O6 105.40(3)
O2 K1 N5 117.31(3)
O2 K1 N6 60.49(3)
O3 K1 O1 105.48(3)
O3 K1 O6 114.20(3)
O3 K1 N5 62.75(3)
O3 K1 N6 118.87(3)
O4 K1 O1 123.68(3)
O4 K1 O3 59.68(3)
O4 K1 O5 140.66(3)
O4 K1 O6 96.14(3)
O4 K1 N5 120.49(4)
O4 K1 N6 60.69(3)
O5 K1 O1 92.99(3)
O5 K1 O3 100.05(3)
O5 K1 O6 59.56(3)
O5 K1 N5 62.72(3)
O5 K1 N6 117.81(3)
O6 K1 O1 134.41(3)
O6 K1 N6 60.77(3)
N5 K1 O1 60.33(3)
N5 K1 O6 120.36(3)
N5 K1 N6 177.76(3)
N6 K1 O1 117.44(3)
C45 O1 K1 115.95(9)
C46 O1 K1 93.61(9)
C46 O1 C45 116.93(13)
C47 O2 K1 119.83(8)
C48 O2 K1 125.49(8)
C48 O2 C47 112.60(10)
C33 O3 K1 114.39(9)
C33 O3 C34 110.88(12)
C34 O3 K1 110.85(8)
C35 O4 K1 118.97(9)
C36 O4 K1 121.63(9)
C36 O4 C35 112.80(12)
C39 O5 K1 116.89(9)
C40 O5 K1 117.45(8)
C40 O5 C39 111.63(13)
C41 O6 K1 113.41(8)
C42 O6 K1 117.17(8)
C42 O6 C41 111.64(12)
C32 N5 K1 107.89(9)
C32 N5 C44 108.82(12)
C38 N5 K1 108.19(9)
C38 N5 C32 110.87(13)
C38 N5 C44 110.24(13)
C44 N5 K1 110.81(8)
C37 N6 K1 108.44(8)
C37 N6 C43 110.60(12)
C37 N6 C49 111.02(12)
C43 N6 K1 110.96(8)
C43 N6 C49 110.27(12)
C49 N6 K1 105.41(8)
N5 C32 H32A 108.6
N5 C32 H32B 108.6
N5 C32 C33 114.79(13)
H32A C32 H32B 107.5
C33 C32 H32A 108.6
C33 C32 H32B 108.6
O3 C33 C32 109.60(13)
O3 C33 H33A 109.8
O3 C33 H33B 109.8
C32 C33 H33A 109.8
C32 C33 H33B 109.8
H33A C33 H33B 108.2
O3 C34 H34A 109.8
O3 C34 H34B 109.8
O3 C34 C35 109.24(12)
H34A C34 H34B 108.3
C35 C34 H34A 109.8
C35 C34 H34B 109.8
O4 C35 C34 108.24(12)
O4 C35 H35A 110.1
O4 C35 H35B 110.1
C34 C35 H35A 110.1
C34 C35 H35B 110.1
H35A C35 H35B 108.4
O4 C36 H36A 110.0
O4 C36 H36B 110.0
O4 C36 C37 108.34(12)
H36A C36 H36B 108.4
C37 C36 H36A 110.0
C37 C36 H36B 110.0
N6 C37 C36 113.51(12)
N6 C37 H37A 108.9
N6 C37 H37B 108.9
C36 C37 H37A 108.9
C36 C37 H37B 108.9
H37A C37 H37B 107.7
N5 C38 H38A 108.6
N5 C38 H38B 108.6
N5 C38 C39 114.82(15)
H38A C38 H38B 107.5
C39 C38 H38A 108.6
C39 C38 H38B 108.6
O5 C39 C38 110.01(14)
O5 C39 H39A 109.7
O5 C39 H39B 109.7
C38 C39 H39A 109.7
C38 C39 H39B 109.7
H39A C39 H39B 108.2
O5 C40 H40A 109.8
O5 C40 H40B 109.8
O5 C40 C41 109.60(13)
H40A C40 H40B 108.2
C41 C40 H40A 109.8
C41 C40 H40B 109.8
O6 C41 C40 110.32(12)
O6 C41 H41A 109.6
O6 C41 H41B 109.6
C40 C41 H41A 109.6
C40 C41 H41B 109.6
H41A C41 H41B 108.1
O6 C42 H42A 109.7
O6 C42 H42B 109.7
O6 C42 C43 110.03(12)
H42A C42 H42B 108.2
C43 C42 H42A 109.7
C43 C42 H42B 109.7
N6 C43 C42 114.11(13)
N6 C43 H43A 108.7
N6 C43 H43B 108.7
C42 C43 H43A 108.7
C42 C43 H43B 108.7
H43A C43 H43B 107.6
N5 C44 H44A 108.6
N5 C44 H44B 108.6
N5 C44 C45 114.50(13)
H44A C44 H44B 107.6
C45 C44 H44A 108.6
C45 C44 H44B 108.6
O1 C45 C44 114.51(14)
O1 C45 H45A 108.6
O1 C45 H45B 108.6
C44 C45 H45A 108.6
C44 C45 H45B 108.6
H45A C45 H45B 107.6
O1 C46 H46A 109.8
O1 C46 H46B 109.8
O1 C46 C47 109.50(13)
H46A C46 H46B 108.2
C47 C46 H46A 109.8
C47 C46 H46B 109.8
O2 C47 C46 109.17(12)
O2 C47 H47A 109.8
O2 C47 H47B 109.8
C46 C47 H47A 109.8
C46 C47 H47B 109.8
H47A C47 H47B 108.3
O2 C48 H48A 109.9
O2 C48 H48B 109.9
O2 C48 C49 108.87(11)
H48A C48 H48B 108.3
C49 C48 H48A 109.9
C49 C48 H48B 109.9
N6 C49 C48 113.87(12)
N6 C49 H49A 108.8
N6 C49 H49B 108.8
C48 C49 H49A 108.8
C48 C49 H49B 108.8
H49A C49 H49B 107.7

loop_
_geom_bond_atom_site_label_1
_geom_bond_atom_site_label_2
_geom_bond_distance
Cr1 P1 2.2707(3)
Cr1 N1 1.8344(10)
Cr1 N3 1.8229(11)
Cr1 C1 2.1668(12)
Cr1 C2 2.1996(12)
Cr1 C3 2.1916(12)
Cr1 C4 2.1953(12)
Cr1 C5 2.2034(11)
P1 C19 1.8470(13)
P1 C20 1.8763(12)
P1 C26 1.8806(12)
N1 N2 1.1440(15)
N3 N4 1.1412(15)
C1 C2 1.4286(17)
C1 C5 1.4306(16)
C1 C14 1.4896(17)
C2 C3 1.4365(17)
C2 C12 1.5027(17)
C3 C4 1.4247(18)
C3 C10 1.5028(18)
C4 C5 1.4368(16)
C4 C8 1.5042(17)
C5 C6 1.5009(17)
C6 H6A 0.9700
C6 H6B 0.9700
C6 C7 1.5285(17)
C7 H7A 0.9600
C7 H7B 0.9600
C7 H7C 0.9600
C8 H8A 0.9700
C8 H8B 0.9700
C8 C9 1.5264(19)
C9 H9A 0.9600
C9 H9B 0.9600
C9 H9C 0.9600
C10 H10A 0.9700
C10 H10B 0.9700
C10 C11 1.524(2)
C11 H11A 0.9600
C11 H11B 0.9600
C11 H11C 0.9600
C12 H12A 0.9700
C12 H12B 0.9700
C12 C13 1.5230(19)
C13 H13A 0.9600
C13 H13B 0.9600
C13 H13C 0.9600
C14 C15 1.3996(18)
C14 C19 1.4062(18)
C15 H15 0.9300
C15 C16 1.391(2)
C16 H16 0.9300
C16 C17 1.382(2)
C17 H17 0.9300
C17 C18 1.391(2)
C18 H18 0.9300
C18 C19 1.4008(17)
C20 H20 0.9800
C20 C21 1.5374(18)
C20 C25 1.5393(17)
C21 H21A 0.9700
C21 H21B 0.9700
C21 C22 1.5301(18)
C22 H22A 0.9700
C22 H22B 0.9700
C22 C23 1.526(2)
C23 H23A 0.9700
C23 H23B 0.9700
C23 C24 1.526(2)
C24 H24A 0.9700
C24 H24B 0.9700
C24 C25 1.5317(19)
C25 H25A 0.9700
C25 H25B 0.9700
C26 H26 0.9800
C26 C27 1.5362(17)
C26 C31 1.5350(18)
C27 H27A 0.9700
C27 H27B 0.9700
C27 C28 1.532(2)
C28 H28A 0.9700
C28 H28B 0.9700
C28 C29 1.519(2)
C29 H29A 0.9700
C29 H29B 0.9700
C29 C30 1.528(2)
C30 H30A 0.9700
C30 H30B 0.9700
C30 C31 1.531(2)
C31 H31A 0.9700
C31 H31B 0.9700
K1 O1 2.9940(12)
K1 O2 2.6889(10)
K1 O3 2.8548(10)
K1 O4 2.7711(10)
K1 O5 2.7967(10)
K1 O6 2.8836(10)
K1 N5 2.8792(12)
K1 N6 2.9033(11)
O1 C45 1.4195(19)
O1 C46 1.3983(19)
O2 C47 1.4260(16)
O2 C48 1.4129(17)
O3 C33 1.4254(18)
O3 C34 1.4287(19)
O4 C35 1.4190(18)
O4 C36 1.4177(19)
O5 C39 1.427(2)
O5 C40 1.4142(19)
O6 C41 1.4216(18)
O6 C42 1.4209(18)
N5 C32 1.475(2)
N5 C38 1.468(2)
N5 C44 1.4821(18)
N6 C37 1.465(2)
N6 C43 1.4690(17)
N6 C49 1.4733(19)
C32 H32A 0.9700
C32 H32B 0.9700
C32 C33 1.503(3)
C33 H33A 0.9700
C33 H33B 0.9700
C34 H34A 0.9700
C34 H34B 0.9700
C34 C35 1.486(2)
C35 H35A 0.9700
C35 H35B 0.9700
C36 H36A 0.9700
C36 H36B 0.9700
C36 C37 1.508(2)
C37 H37A 0.9700
C37 H37B 0.9700
C38 H38A 0.9700
C38 H38B 0.9700
C38 C39 1.508(3)
C39 H39A 0.9700
C39 H39B 0.9700
C40 H40A 0.9700
C40 H40B 0.9700
C40 C41 1.490(3)
C41 H41A 0.9700
C41 H41B 0.9700
C42 H42A 0.9700
C42 H42B 0.9700
C42 C43 1.504(2)
C43 H43A 0.9700
C43 H43B 0.9700
C44 H44A 0.9700
C44 H44B 0.9700
C44 C45 1.505(2)
C45 H45A 0.9700
C45 H45B 0.9700
C46 H46A 0.9700
C46 H46B 0.9700
C46 C47 1.484(2)
C47 H47A 0.9700
C47 H47B 0.9700
C48 H48A 0.9700
C48 H48B 0.9700
C48 C49 1.513(2)
C49 H49A 0.9700
C49 H49B 0.9700

loop_
_geom_torsion_atom_site_label_1
_geom_torsion_atom_site_label_2
_geom_torsion_atom_site_label_3
_geom_torsion_atom_site_label_4
_geom_torsion
Cr1 P1 C19 C14 0.13(10)
Cr1 P1 C19 C18 -177.11(11)
Cr1 P1 C20 C21 49.88(10)
Cr1 P1 C20 C25 -72.02(10)
Cr1 P1 C26 C27 177.68(8)
Cr1 P1 C26 C31 -55.14(10)
Cr1 C1 C2 C3 61.16(8)
Cr1 C1 C2 C12 -123.94(12)
Cr1 C1 C5 C4 -61.00(8)
Cr1 C1 C5 C6 125.29(11)
Cr1 C1 C14 C15 178.11(10)
Cr1 C1 C14 C19 -0.29(15)
Cr1 C2 C3 C4 61.71(8)
Cr1 C2 C3 C10 -119.53(12)
Cr1 C2 C12 C13 167.89(11)
Cr1 C3 C4 C5 61.84(8)
Cr1 C3 C4 C8 -120.11(12)
Cr1 C3 C10 C11 170.41(11)
Cr1 C4 C5 C1 60.28(8)
Cr1 C4 C5 C6 -126.17(12)
Cr1 C4 C8 C9 170.61(11)
Cr1 C5 C6 C7 173.61(9)
P1 C20 C21 C22 -174.40(10)
P1 C20 C25 C24 173.80(9)
P1 C26 C27 C28 -176.71(10)
P1 C26 C31 C30 172.64(10)
C1 C2 C3 Cr1 -60.55(8)
C1 C2 C3 C4 1.16(13)
C1 C2 C3 C10 179.92(11)
C1 C2 C12 C13 -100.34(16)
C1 C5 C6 C7 81.56(15)
C1 C14 C15 C16 -178.72(13)
C1 C14 C19 P1 0.09(15)
C1 C14 C19 C18 177.55(12)
C2 C1 C5 Cr1 63.10(8)
C2 C1 C5 C4 2.10(13)
C2 C1 C5 C6 -171.61(11)
C2 C1 C14 C15 90.17(16)
C2 C1 C14 C19 -88.23(15)
C2 C3 C4 Cr1 -61.72(8)
C2 C3 C4 C5 0.12(13)
C2 C3 C4 C8 178.17(11)
C2 C3 C10 C11 -99.36(17)
C3 C2 C12 C13 73.54(18)
C3 C4 C5 Cr1 -61.63(8)
C3 C4 C5 C1 -1.35(13)
C3 C4 C5 C6 172.20(11)
C3 C4 C8 C9 -98.54(16)
C4 C3 C10 C11 79.18(18)
C4 C5 C6 C7 -90.88(15)
C5 C1 C2 Cr1 -63.18(8)
C5 C1 C2 C3 -2.02(13)
C5 C1 C2 C12 172.89(11)
C5 C1 C14 C15 -93.86(16)
C5 C1 C14 C19 87.74(15)
C5 C4 C8 C9 79.17(17)
C8 C4 C5 Cr1 120.33(12)
C8 C4 C5 C1 -179.40(11)
C8 C4 C5 C6 -5.85(19)
C10 C3 C4 Cr1 119.54(12)
C10 C3 C4 C5 -178.62(11)
C10 C3 C4 C8 -0.57(19)
C12 C2 C3 Cr1 124.64(12)
C12 C2 C3 C4 -173.66(11)
C12 C2 C3 C10 5.1(2)
C14 C1 C2 Cr1 113.33(12)
C14 C1 C2 C3 174.49(11)
C14 C1 C2 C12 -10.60(19)
C14 C1 C5 Cr1 -113.42(12)
C14 C1 C5 C4 -174.42(11)
C14 C1 C5 C6 11.87(18)
C14 C15 C16 C17 0.7(2)
C15 C14 C19 P1 -178.35(10)
C15 C14 C19 C18 -0.89(19)
C15 C16 C17 C18 0.2(3)
C16 C17 C18 C19 -1.4(2)
C17 C18 C19 P1 178.89(12)
C17 C18 C19 C14 1.8(2)
C19 P1 C20 C21 -66.44(10)
C19 P1 C20 C25 171.66(9)
C19 P1 C26 C27 -64.32(11)
C19 P1 C26 C31 62.87(10)
C19 C14 C15 C16 -0.3(2)
C20 P1 C19 C14 127.91(10)
C20 P1 C19 C18 -49.33(13)
C20 P1 C26 C27 40.88(11)
C20 P1 C26 C31 168.06(9)
C20 C21 C22 C23 54.19(17)
C21 C20 C25 C24 53.10(14)
C21 C22 C23 C24 -56.28(17)
C22 C23 C24 C25 58.11(17)
C23 C24 C25 C20 -57.02(16)
C25 C20 C21 C22 -52.10(15)
C26 P1 C19 C14 -126.24(9)
C26 P1 C19 C18 56.53(13)
C26 P1 C20 C21 -175.21(9)
C26 P1 C20 C25 62.90(10)
C26 C27 C28 C29 -57.32(17)
C27 C26 C31 C30 -55.04(15)
C27 C28 C29 C30 56.08(19)
C28 C29 C30 C31 -55.40(19)
C29 C30 C31 C26 55.94(18)
C31 C26 C27 C28 55.60(15)
K1 O1 C45 C44 -21.66(17)
K1 O1 C46 C47 -75.17(12)
K1 O2 C47 C46 3.26(16)
K1 O2 C48 C49 -17.96(18)
K1 O3 C33 C32 -43.37(14)
K1 O3 C34 C35 55.92(12)
K1 O4 C35 C34 40.76(15)
K1 O4 C36 C37 -34.86(16)
K1 O5 C39 C38 -39.8(2)
K1 O5 C40 C41 46.50(15)
K1 O6 C41 C40 47.44(15)
K1 O6 C42 C43 -40.41(14)
K1 N5 C32 C33 -50.39(14)
K1 N5 C38 C39 -49.23(18)
K1 N5 C44 C45 -55.16(15)
K1 N6 C37 C36 -52.88(14)
K1 N6 C43 C42 -48.78(14)
K1 N6 C49 C48 -56.52(15)
O1 C46 C47 O2 56.53(18)
O2 C48 C49 N6 52.04(18)
O3 C34 C35 O4 -64.61(15)
O4 C36 C37 N6 59.65(17)
O5 C40 C41 O6 -62.74(17)
O6 C42 C43 N6 61.20(16)
N5 C32 C33 O3 66.34(17)
N5 C38 C39 O5 62.2(2)
N5 C44 C45 O1 52.90(19)
C32 N5 C38 C39 68.88(19)
C32 N5 C44 C45 -173.63(13)
C33 O3 C34 C35 -175.91(12)
C34 O3 C33 C32 -169.61(12)
C35 O4 C36 C37 174.00(12)
C36 O4 C35 C34 -167.26(12)
C37 N6 C43 C42 -169.17(12)
C37 N6 C49 C48 60.71(17)
C38 N5 C32 C33 -168.69(13)
C38 N5 C44 C45 64.57(17)
C39 O5 C40 C41 -174.54(14)
C40 O5 C39 C38 -179.00(15)
C41 O6 C42 C43 -173.58(12)
C42 O6 C41 C40 -177.56(12)
C43 N6 C37 C36 69.01(16)
C43 N6 C49 C48 -176.34(13)
C44 N5 C32 C33 69.89(16)
C44 N5 C38 C39 -170.54(15)
C45 O1 C46 C47 163.25(14)
C46 O1 C45 C44 87.34(18)
C47 O2 C48 C49 178.56(13)
C48 O2 C47 C46 167.77(13)
C49 N6 C37 C36 -168.24(12)
C49 N6 C43 C42 67.64(16)
